data_7122758
loop_
_publ_author_name
'Hanusch, Jan M.'
'Kerschgens, Isabel'
'Huber, Florian'
'Neuburger, Markus'
'Gademann, Karl'

_publ_section_title
;
 Pyrrolizidines for Direct Air Capture and CO2 Conversion
;
_journal_name_full 'Chemical Communications'
_journal_paper_doi 10.1039/C8CC08574A
_journal_year 2018
_chemical_absolute_configuration ad
_chemical_formula_moiety '2(C9 H16 N2 O2), 3(H2 O)'
_chemical_formula_sum 'C18 H38 N4 O7'
_chemical_formula_weight 422.52
_space_group_IT_number 7
_symmetry_cell_setting monoclinic
_symmetry_space_group_name_Hall 'P -2yac'
_symmetry_space_group_name_H-M 'P 1 n 1'
_atom_sites_solution_hydrogens difmap
_atom_sites_solution_primary other
_audit_update_record
;
2017-11-07 deposited with the CCDC.
2018-12-21 downloaded from the CCDC.
;
_cell_angle_alpha 90
_cell_angle_beta 90.952(7)
_cell_angle_gamma 90
_cell_formula_units_Z 4
_cell_length_a 7.8954(8)
_cell_length_b 22.637(2)
_cell_length_c 11.6950(11)
_cell_measurement_reflns_used 2197
_cell_measurement_temperature 123
_cell_measurement_theta_max 67
_cell_measurement_theta_min 4
_cell_volume 2089.9(3)
_computing_cell_refinement 'Apex2 (Bruker AXS, 2006)'
_computing_data_collection 'Apex2 (Bruker AXS, 2006)'
_computing_data_reduction 'Apex2 (Bruker AXS, 2006)'
_computing_molecular_graphics 'CAMERON (Watkin et al., 1996)'
_computing_publication_material 'CRYSTALS (Betteridge et al., 2003)'
_computing_structure_refinement 'CRYSTALS (Betteridge et al., 2003)'
_computing_structure_solution 'Superflip (Palatinus & Chapuis, 2007)'
_diffrn_ambient_temperature 123
_diffrn_measured_fraction_theta_full 0.984
_diffrn_measured_fraction_theta_max 0.957
_diffrn_measurement_device Area
_diffrn_measurement_device_type 'Bruker Kappa Apex2'
_diffrn_measurement_method '\f & \w scans'
_diffrn_radiation_monochromator graphite
_diffrn_radiation_type 'Cu K\a'
_diffrn_radiation_wavelength 1.54178
_diffrn_reflns_av_R_equivalents 0.070
_diffrn_reflns_limit_h_max 9
_diffrn_reflns_limit_h_min -9
_diffrn_reflns_limit_k_max 25
_diffrn_reflns_limit_k_min -27
_diffrn_reflns_limit_l_max 13
_diffrn_reflns_limit_l_min -12
_diffrn_reflns_number 15770
_diffrn_reflns_theta_full 66.500
_diffrn_reflns_theta_max 68.901
_diffrn_reflns_theta_min 3.905
_diffrn_standards_number 0
_exptl_absorpt_coefficient_mu 0.854
_exptl_absorpt_correction_T_max 0.98
_exptl_absorpt_correction_T_min 0.91
_exptl_absorpt_correction_type multi-scan
_exptl_absorpt_process_details 'SADABS (Siemens, 1996)'
_exptl_crystal_colour colourless
_exptl_crystal_density_diffrn 1.343
_exptl_crystal_density_method 'not measured'
_exptl_crystal_description plate
_exptl_crystal_F_000 919.991
_exptl_crystal_recrystallization_method
; 
 
;
_exptl_crystal_size_max 0.180
_exptl_crystal_size_mid 0.110
_exptl_crystal_size_min 0.020
_refine_diff_density_max 0.27
_refine_diff_density_min -0.25
_refine_ls_abs_structure_details 'Flack (1983), 3072 Friedel-pairs'
_refine_ls_abs_structure_Flack 0.7(2)
_refine_ls_extinction_method None
_refine_ls_goodness_of_fit_ref 1.1157
_refine_ls_hydrogen_treatment mixed
_refine_ls_matrix_type full
_refine_ls_number_parameters 584
_refine_ls_number_reflns 5647
_refine_ls_number_restraints 42
_refine_ls_R_factor_all 0.0692
_refine_ls_R_factor_gt 0.0453
_refine_ls_shift/su_max 0.0004738
_refine_ls_shift/su_mean 0.0000335
_refine_ls_structure_factor_coef F
_refine_ls_weighting_details
;
 Method, part 1, Chebychev polynomial, (Watkin, 1994, Prince, 1982) 
 [weight] = 1.0/[A~0~*T~0~(x)+A~1~*T~1~(x) ... +A~n-1~]*T~n-1~(x)] 
 where A~i~ are the Chebychev coefficients listed below and x= Fcalc/Fmax 
 Method = Robust Weighting (Prince, 1982) 
 W = [weight] * [1-(deltaF/6*sigmaF)^2^]^2^ 
 A~i~ are: 
 0.284 0.255 0.127 
;
_refine_ls_weighting_scheme calc
_refine_ls_wR_factor_all 0.0773
_refine_ls_wR_factor_gt 0.0473
_refine_ls_wR_factor_ref 0.0519
_reflns_limit_h_max 9
_reflns_limit_h_min -9
_reflns_limit_k_max 27
_reflns_limit_k_min 0
_reflns_limit_l_max 13
_reflns_limit_l_min -12
_reflns_number_gt 4743
_reflns_number_total 6655
_reflns_threshold_expression I>2.0\s(I)
_oxford_diffrn_Wilson_B_factor 0.00
_oxford_diffrn_Wilson_scale 0.00
_oxford_refine_ls_r_factor_ref 0.0542
_oxford_refine_ls_scale 0.1204(2)
_oxford_reflns_number_all 6623
_oxford_reflns_threshold_expression_ref I>1.0\s(I)
_cod_data_source_file c8cc08574a2.cif
_cod_data_source_block 1
_cod_depositor_comments
;
The following automatic conversions were performed:

'_atom_sites_solution_primary' value 'Other' changed to 'other'
according to
/home/data/users/saulius/crontab/automatic-downloads/rss-feeds/RSC/lib/dictionaries/cif_core.dic
dictionary named 'cif_core.dic' version 2.4.2 from 2011-04-26.

Automatic conversion script
Id: cif_fix_values 4973 2017-02-22 13:04:09Z antanas 
;
_cod_original_cell_volume 2089.9(2)
_cod_original_sg_symbol_H-M 'P n'
_cod_database_code 7122758

loop_
_symmetry_equiv_pos_as_xyz
x,y,z
x+1/2,-y,z+1/2

loop_
_atom_site_label
_atom_site_type_symbol
_atom_site_fract_x
_atom_site_fract_y
_atom_site_fract_z
_atom_site_U_iso_or_equiv
_atom_site_occupancy
_atom_site_adp_type
_atom_site_refinement_flags_posn
N1 N 0.6647(4) 0.34285(12) 0.3574(3) 0.0174 1.0000 Uani D
N2 N 0.7266(3) 0.21290(12) 0.5598(2) 0.0129 1.0000 Uani D
O1 O 0.4457(3) 0.39253(11) 0.4371(2) 0.0232 1.0000 Uani .
O2 O 0.6059(3) 0.43668(10) 0.3040(2) 0.0195 1.0000 Uani .
C1 C 0.5687(4) 0.39293(16) 0.3670(3) 0.0178 1.0000 Uani D
C2 C 0.6319(4) 0.28669(15) 0.4142(3) 0.0157 1.0000 Uani D
C3 C 0.7707(4) 0.27207(14) 0.5019(3) 0.0156 1.0000 Uani D
C4 C 0.7811(5) 0.31581(16) 0.6025(3) 0.0219 1.0000 Uani .
C5 C 0.8226(5) 0.27781(16) 0.7070(3) 0.0210 1.0000 Uani .
C6 C 0.7092(5) 0.22423(17) 0.6847(3) 0.0196 1.0000 Uani D
C7 C 0.8632(5) 0.16874(16) 0.5317(3) 0.0218 1.0000 Uani D
C8 C 0.9406(5) 0.19348(17) 0.4245(3) 0.0253 1.0000 Uani .
C9 C 0.9421(4) 0.25948(16) 0.4464(3) 0.0188 1.0000 Uani .
H1 H 0.732(4) 0.3418(9) 0.302(2) 0.0212 1.0000 Uiso D
H2 H 0.629(2) 0.1986(9) 0.5309(18) 0.0196 1.0000 Uiso D
H21 H 0.5234 0.2872 0.4519 0.0177 1.0000 Uiso R
H22 H 0.6298 0.2552 0.3577 0.0175 1.0000 Uiso R
H41 H 0.8701 0.3449 0.5915 0.0278 1.0000 Uiso R
H42 H 0.6737 0.3354 0.6095 0.0271 1.0000 Uiso R
H51 H 0.7964 0.2969 0.7791 0.0250 1.0000 Uiso R
H52 H 0.9414 0.2669 0.7075 0.0252 1.0000 Uiso R
H61 H 0.5927 0.2335 0.7028 0.0233 1.0000 Uiso R
H62 H 0.7476 0.1902 0.7298 0.0236 1.0000 Uiso R
H71 H 0.9464 0.1668 0.5947 0.0243 1.0000 Uiso R
H72 H 0.8134 0.1299 0.5193 0.0252 1.0000 Uiso R
H81 H 0.8714 0.1838 0.3573 0.0301 1.0000 Uiso R
H82 H 1.0530 0.1787 0.4142 0.0305 1.0000 Uiso R
H91 H 0.9510 0.2820 0.3765 0.0218 1.0000 Uiso R
H92 H 1.0347 0.2696 0.4984 0.0218 1.0000 Uiso R
N3 N 0.3157(4) 0.57536(13) 0.5955(3) 0.0201 1.0000 Uani D
N4 N 0.1952(4) 0.46291(12) 0.3692(2) 0.0145 1.0000 Uani D
O3 O 0.5503(3) 0.61872(11) 0.5192(2) 0.0241 1.0000 Uani .
O4 O 0.4156(3) 0.66147(11) 0.6658(2) 0.0230 1.0000 Uani .
C10 C 0.4316(4) 0.62042(15) 0.5923(3) 0.0188 1.0000 Uani D
C11 C 0.3222(4) 0.52265(15) 0.5276(3) 0.0166 1.0000 Uani D
C12 C 0.1804(4) 0.52112(14) 0.4362(3) 0.0143 1.0000 Uani D
C13 C 0.1922(4) 0.56912(16) 0.3439(3) 0.0187 1.0000 Uani .
C14 C 0.1310(5) 0.53860(17) 0.2365(3) 0.0225 1.0000 Uani .
C15 C 0.2152(5) 0.47895(16) 0.2453(3) 0.0196 1.0000 Uani D
C16 C 0.0384(5) 0.42629(15) 0.3911(3) 0.0208 1.0000 Uani D
C17 C -0.0289(5) 0.45111(16) 0.5008(3) 0.0204 1.0000 Uani .
C18 C 0.0042(4) 0.51697(15) 0.4905(3) 0.0162 1.0000 Uani .
H3 H 0.253(4) 0.5737(11) 0.656(2) 0.0247 1.0000 Uiso D
H4 H 0.288(2) 0.4423(9) 0.3919(18) 0.0214 1.0000 Uiso D
H111 H 0.4305 0.5205 0.4892 0.0193 1.0000 Uiso R
H112 H 0.3121 0.4884 0.5773 0.0187 1.0000 Uiso R
H131 H 0.3077 0.5819 0.3360 0.0224 1.0000 Uiso R
H132 H 0.1214 0.6030 0.3626 0.0226 1.0000 Uiso R
H141 H 0.1677 0.5596 0.1689 0.0251 1.0000 Uiso R
H142 H 0.0097 0.5351 0.2369 0.0262 1.0000 Uiso R
H151 H 0.3356 0.4820 0.2280 0.0239 1.0000 Uiso R
H152 H 0.1672 0.4492 0.1947 0.0238 1.0000 Uiso R
H161 H -0.0447 0.4320 0.3293 0.0251 1.0000 Uiso R
H162 H 0.0673 0.3849 0.3961 0.0252 1.0000 Uiso R
H171 H -0.1483 0.4435 0.5092 0.0242 1.0000 Uiso R
H172 H 0.0313 0.4347 0.5665 0.0242 1.0000 Uiso R
H181 H 0.0047 0.5363 0.5660 0.0190 1.0000 Uiso R
H182 H -0.0796 0.5344 0.4390 0.0191 1.0000 Uiso R
N5 N 0.5607(4) 0.81613(13) 0.3855(3) 0.0204 1.0000 Uani D
N6 N 0.7714(4) 0.70779(13) 0.5898(3) 0.0165 1.0000 Uani D
O5 O 0.3354(3) 0.84792(12) 0.4904(2) 0.0303 1.0000 Uani .
O6 O 0.4139(3) 0.89648(11) 0.3322(2) 0.0273 1.0000 Uani .
C19 C 0.4286(5) 0.85482(16) 0.4062(3) 0.0212 1.0000 Uani D
C20 C 0.5911(4) 0.76161(15) 0.4466(3) 0.0181 1.0000 Uani D
C21 C 0.7514(4) 0.76681(15) 0.5233(3) 0.0155 1.0000 Uani D
C22 C 0.7361(5) 0.81306(17) 0.6167(3) 0.0236 1.0000 Uani .
C23 C 0.8263(5) 0.78621(18) 0.7195(3) 0.0272 1.0000 Uani .
C24 C 0.7662(5) 0.72277(18) 0.7147(3) 0.0248 1.0000 Uani D
C25 C 0.9359(5) 0.68045(16) 0.5556(4) 0.0275 1.0000 Uani D
C26 C 0.9725(5) 0.70740(19) 0.4403(4) 0.0292 1.0000 Uani .
C27 C 0.9146(5) 0.77028(16) 0.4540(3) 0.0218 1.0000 Uani .
H5 H 0.618(4) 0.8219(12) 0.326(2) 0.0243 1.0000 Uiso D
H6 H 0.689(3) 0.6834(9) 0.5707(18) 0.0251 1.0000 Uiso D
H201 H 0.6074 0.7294 0.3924 0.0217 1.0000 Uiso R
H202 H 0.4963 0.7531 0.4942 0.0226 1.0000 Uiso R
H221 H 0.6175 0.8202 0.6335 0.0286 1.0000 Uiso R
H222 H 0.7881 0.8494 0.5925 0.0283 1.0000 Uiso R
H231 H 0.7932 0.8053 0.7904 0.0331 1.0000 Uiso R
H232 H 0.9485 0.7892 0.7126 0.0328 1.0000 Uiso R
H241 H 0.6506 0.7202 0.7423 0.0289 1.0000 Uiso R
H242 H 0.8409 0.6966 0.7584 0.0291 1.0000 Uiso R
H251 H 1.0242 0.6924 0.6106 0.0340 1.0000 Uiso R
H252 H 0.9292 0.6373 0.5526 0.0344 1.0000 Uiso R
H261 H 0.9102 0.6871 0.3799 0.0354 1.0000 Uiso R
H262 H 1.0930 0.7051 0.4248 0.0353 1.0000 Uiso R
H271 H 0.9987 0.7930 0.4960 0.0259 1.0000 Uiso R
H272 H 0.8931 0.7887 0.3802 0.0251 1.0000 Uiso R
N7 N 0.2888(4) 1.08142(13) 0.4710(3) 0.0211 1.0000 Uani D
N8 N 0.1381(4) 0.95633(13) 0.2805(3) 0.0172 1.0000 Uani D
O7 O 0.5400(3) 1.10509(12) 0.3883(2) 0.0281 1.0000 Uani .
O8 O 0.4289(3) 1.16451(11) 0.5202(2) 0.0232 1.0000 Uani .
C28 C 0.4273(4) 1.11780(16) 0.4579(3) 0.0194 1.0000 Uani D
C29 C 0.2781(5) 1.02288(16) 0.4225(3) 0.0210 1.0000 Uani D
C30 C 0.1242(5) 1.01699(15) 0.3401(3) 0.0178 1.0000 Uani D
C31 C 0.1263(5) 1.06173(17) 0.2436(3) 0.0252 1.0000 Uani .
C32 C 0.0656(5) 1.02718(19) 0.1396(3) 0.0265 1.0000 Uani .
C33 C 0.1558(5) 0.96857(18) 0.1553(3) 0.0268 1.0000 Uani D
C34 C -0.0161(5) 0.92086(17) 0.3078(4) 0.0283 1.0000 Uani D
C35 C -0.0770(5) 0.9481(2) 0.4180(4) 0.0337 1.0000 Uani .
C36 C -0.0466(5) 1.01367(18) 0.4015(3) 0.0250 1.0000 Uani .
H7 H 0.229(4) 1.0874(11) 0.532(2) 0.0252 1.0000 Uiso D
H8 H 0.230(2) 0.9376(9) 0.3054(18) 0.0254 1.0000 Uiso D
H291 H 0.3803 1.0167 0.3796 0.0250 1.0000 Uiso R
H292 H 0.2697 0.9932 0.4825 0.0248 1.0000 Uiso R
H311 H 0.2400 1.0774 0.2340 0.0299 1.0000 Uiso R
H312 H 0.0508 1.0944 0.2607 0.0304 1.0000 Uiso R
H321 H 0.0974 1.0468 0.0695 0.0320 1.0000 Uiso R
H322 H -0.0566 1.0227 0.1396 0.0325 1.0000 Uiso R
H331 H 0.2746 0.9710 0.1363 0.0343 1.0000 Uiso R
H332 H 0.1037 0.9373 0.1096 0.0343 1.0000 Uiso R
H341 H 0.0116 0.8796 0.3154 0.0333 1.0000 Uiso R
H342 H -0.1021 0.9253 0.2475 0.0329 1.0000 Uiso R
H351 H -0.0129 0.9334 0.4829 0.0405 1.0000 Uiso R
H352 H -0.1970 0.9399 0.4273 0.0414 1.0000 Uiso R
H361 H -0.1335 1.0312 0.3542 0.0289 1.0000 Uiso R
H362 H -0.0407 1.0340 0.4743 0.0291 1.0000 Uiso R
O9 O 0.6581(4) 0.56380(12) 0.3061(2) 0.0274 1.0000 Uani D
H9 H 0.645(6) 0.5280(10) 0.321(4) 0.0420 1.0000 Uiso D
H10 H 0.645(6) 0.578(2) 0.370(2) 0.0422 1.0000 Uiso D
O10 O 0.7952(5) 0.65243(14) 0.1434(3) 0.0422 1.0000 Uani D
H11 H 0.755(7) 0.6231(17) 0.177(4) 0.0631 1.0000 Uiso D
H12 H 0.831(7) 0.635(2) 0.087(3) 0.0635 1.0000 Uiso D
O11 O 0.7434(4) 0.77772(13) 0.1785(3) 0.0301 1.0000 Uani D
H13 H 0.751(6) 0.7409(9) 0.167(4) 0.0450 1.0000 Uiso D
H14 H 0.776(6) 0.797(2) 0.123(3) 0.0452 1.0000 Uiso D
O12 O 0.2577(4) 0.77104(14) 0.6626(3) 0.0360 1.0000 Uani D
H15 H 0.294(7) 0.7366(12) 0.648(5) 0.0552 1.0000 Uiso D
H16 H 0.276(7) 0.795(2) 0.609(3) 0.0549 1.0000 Uiso D
O13 O 0.1415(5) 0.92224(15) 0.6728(3) 0.0451 1.0000 Uani D
H17 H 0.193(7) 0.8935(18) 0.647(5) 0.0680 1.0000 Uiso D
H18 H 0.110(7) 0.906(2) 0.732(3) 0.0682 1.0000 Uiso D
O14 O 0.1091(4) 1.04791(14) 0.6753(3) 0.0350 1.0000 Uani D
H19 H 0.109(7) 1.0108(9) 0.682(5) 0.0529 1.0000 Uiso D
H20 H 0.066(6) 1.064(2) 0.732(3) 0.0528 1.0000 Uiso D

loop_
_atom_site_aniso_label
_atom_site_aniso_U_11
_atom_site_aniso_U_22
_atom_site_aniso_U_33
_atom_site_aniso_U_23
_atom_site_aniso_U_13
_atom_site_aniso_U_12
N1 0.0183(15) 0.0184(15) 0.0159(16) 0.0022(13) 0.0082(13) 0.0075(12)
N2 0.0119(14) 0.0114(14) 0.0155(16) 0.0017(12) 0.0002(12) 0.0003(11)
O1 0.0259(14) 0.0219(13) 0.0222(14) 0.0047(11) 0.0104(12) 0.0079(10)
O2 0.0237(13) 0.0170(12) 0.0179(14) 0.0047(11) 0.0031(11) 0.0026(10)
C1 0.0237(19) 0.0204(18) 0.0092(18) 0.0037(15) -0.0061(15) 0.0002(15)
C2 0.0194(18) 0.0155(17) 0.0124(18) 0.0017(14) 0.0027(14) 0.0007(14)
C3 0.0153(17) 0.0100(16) 0.022(2) 0.0047(14) 0.0019(15) -0.0001(13)
C4 0.027(2) 0.0178(19) 0.021(2) -0.0017(16) -0.0073(16) -0.0002(15)
C5 0.0222(19) 0.025(2) 0.015(2) -0.0018(16) -0.0001(15) -0.0014(15)
C6 0.0192(18) 0.028(2) 0.0113(19) 0.0046(15) 0.0016(14) -0.0034(15)
C7 0.0200(18) 0.0164(18) 0.029(2) 0.0001(16) 0.0000(16) 0.0032(15)
C8 0.0203(19) 0.032(2) 0.023(2) 0.0006(17) 0.0033(16) 0.0117(17)
C9 0.0139(17) 0.0223(19) 0.020(2) 0.0097(15) 0.0034(15) 0.0031(14)
N3 0.0182(16) 0.0241(17) 0.0182(17) -0.0069(13) 0.0048(13) -0.0076(13)
N4 0.0134(14) 0.0151(15) 0.0149(16) -0.0019(12) -0.0009(12) 0.0009(11)
O3 0.0267(14) 0.0220(14) 0.0238(15) 0.0002(11) 0.0041(12) -0.0042(11)
O4 0.0282(14) 0.0224(13) 0.0185(14) -0.0046(11) -0.0004(11) -0.0077(11)
C10 0.0177(18) 0.0215(19) 0.017(2) 0.0019(16) -0.0027(15) -0.0015(15)
C11 0.0185(18) 0.0148(17) 0.0165(19) -0.0027(15) 0.0012(15) -0.0018(14)
C12 0.0167(17) 0.0110(16) 0.0152(19) -0.0021(14) 0.0013(14) -0.0008(13)
C13 0.0190(18) 0.0170(18) 0.020(2) 0.0037(15) 0.0051(15) 0.0000(14)
C14 0.0198(19) 0.033(2) 0.015(2) 0.0091(17) 0.0033(15) -0.0006(16)
C15 0.0219(19) 0.0262(19) 0.0109(19) -0.0020(15) 0.0011(15) -0.0012(16)
C16 0.0222(19) 0.0160(17) 0.024(2) -0.0029(16) 0.0002(16) -0.0108(15)
C17 0.0163(17) 0.026(2) 0.019(2) 0.0014(16) 0.0013(15) -0.0065(15)
C18 0.0108(16) 0.0220(19) 0.0158(19) -0.0022(15) 0.0015(14) 0.0030(14)
N5 0.0200(16) 0.0210(16) 0.0201(18) 0.0048(13) 0.0002(13) 0.0065(13)
N6 0.0168(15) 0.0161(15) 0.0164(16) 0.0030(13) -0.0034(12) -0.0040(12)
O5 0.0293(15) 0.0269(15) 0.0349(17) 0.0025(13) 0.0127(13) 0.0076(12)
O6 0.0248(14) 0.0213(14) 0.0358(16) 0.0077(12) 0.0014(12) 0.0071(11)
C19 0.0213(19) 0.0181(18) 0.024(2) 0.0006(16) -0.0029(17) 0.0002(15)
C20 0.0219(19) 0.0159(18) 0.017(2) 0.0008(15) 0.0008(15) 0.0030(14)
C21 0.0192(18) 0.0089(16) 0.018(2) 0.0023(14) 0.0009(15) 0.0010(13)
C22 0.026(2) 0.023(2) 0.021(2) -0.0089(17) -0.0026(16) 0.0048(16)
C23 0.0214(19) 0.037(2) 0.023(2) -0.0045(18) -0.0004(17) 0.0031(17)
C24 0.025(2) 0.039(2) 0.010(2) 0.0013(17) -0.0044(15) -0.0052(17)
C25 0.025(2) 0.0176(19) 0.039(3) -0.0004(18) -0.0024(19) 0.0079(16)
C26 0.026(2) 0.039(2) 0.023(2) -0.0070(18) 0.0051(17) 0.0058(18)
C27 0.023(2) 0.025(2) 0.017(2) 0.0017(16) 0.0020(16) -0.0007(16)
N7 0.0200(16) 0.0223(16) 0.0210(17) -0.0063(13) 0.0019(13) -0.0038(12)
N8 0.0147(15) 0.0171(15) 0.0199(17) -0.0044(12) -0.0010(13) 0.0016(12)
O7 0.0251(14) 0.0374(15) 0.0222(15) -0.0073(12) 0.0070(12) -0.0015(12)
O8 0.0227(13) 0.0203(13) 0.0269(15) -0.0080(11) 0.0021(11) -0.0040(10)
C28 0.0192(19) 0.023(2) 0.016(2) 0.0043(16) -0.0056(16) 0.0001(15)
C29 0.0225(18) 0.0185(18) 0.022(2) 0.0004(16) -0.0050(16) 0.0013(15)
C30 0.0225(19) 0.0119(16) 0.019(2) -0.0027(15) -0.0002(15) -0.0022(14)
C31 0.026(2) 0.0205(19) 0.029(2) 0.0044(17) -0.0040(17) -0.0034(16)
C32 0.026(2) 0.040(2) 0.013(2) 0.0041(17) -0.0034(16) -0.0048(17)
C33 0.022(2) 0.042(2) 0.016(2) -0.0114(18) -0.0009(16) 0.0008(17)
C34 0.0193(19) 0.0180(19) 0.048(3) -0.0016(18) 0.0004(18) -0.0041(15)
C35 0.024(2) 0.043(3) 0.033(3) 0.013(2) 0.0033(19) -0.0083(18)
C36 0.020(2) 0.031(2) 0.023(2) -0.0066(17) 0.0028(16) 0.0021(16)
O9 0.0296(15) 0.0281(15) 0.0248(16) 0.0019(13) 0.0070(12) -0.0005(12)
O10 0.061(2) 0.0289(17) 0.038(2) -0.0046(14) 0.0207(16) -0.0032(15)
O11 0.0291(15) 0.0344(16) 0.0273(17) 0.0013(13) 0.0122(13) -0.0006(13)
O12 0.0318(16) 0.0444(19) 0.0321(18) 0.0088(15) 0.0088(13) 0.0097(14)
O13 0.060(2) 0.0388(19) 0.037(2) 0.0047(15) 0.0060(17) 0.0002(17)
O14 0.0329(16) 0.0409(17) 0.0313(18) -0.0030(15) 0.0073(13) 0.0022(14)

loop_
_atom_type_symbol
_atom_type_scat_dispersion_real
_atom_type_scat_dispersion_imag
_atom_type_scat_Cromer_Mann_a1
_atom_type_scat_Cromer_Mann_b1
_atom_type_scat_Cromer_Mann_a2
_atom_type_scat_Cromer_Mann_b2
_atom_type_scat_Cromer_Mann_a3
_atom_type_scat_Cromer_Mann_b3
_atom_type_scat_Cromer_Mann_a4
_atom_type_scat_Cromer_Mann_b4
_atom_type_scat_Cromer_Mann_c
_atom_type_scat_source
C 0.0181 0.0091 2.3100 20.8439 1.0200 10.2075 1.5886 0.5687 0.8650 51.6512 0.2156 'International Tables Vol C 4.2.6.8 and 6.1.1.4'
H 0.0000 0.0000 0.4930 10.5109 0.3229 26.1257 0.1402 3.1424 0.0408 57.7998 0.0030 'International Tables Vol C 4.2.6.8 and 6.1.1.4'
N 0.0311 0.0180 12.2126 0.0057 3.1322 9.8933 2.0125 28.9975 1.1663 0.5826 -11.5290 'International Tables Vol C 4.2.6.8 and 6.1.1.4'
O 0.0492 0.0322 3.0485 13.2771 2.2868 5.7011 1.5463 0.3239 0.8670 32.9089 0.2508 'International Tables Vol C 4.2.6.8 and 6.1.1.4'

loop_
_geom_angle_atom_site_label_1
_geom_angle_atom_site_label_2
_geom_angle_atom_site_label_3
_geom_angle
_geom_angle_publ_flag
C1 N1 C2 125.5(3) yes
C1 N1 H1 116.3(13) no
C2 N1 H1 116.3(13) no
C3 N2 C6 107.8(3) yes
C3 N2 C7 108.2(2) yes
C6 N2 C7 113.8(3) yes
C3 N2 H2 110.3(14) no
C6 N2 H2 109.8(14) no
C7 N2 H2 106.9(14) no
N1 C1 O1 118.3(3) yes
N1 C1 O2 117.6(3) yes
O1 C1 O2 124.1(3) yes
N1 C2 C3 111.4(3) yes
N1 C2 H21 111.2 no
C3 C2 H21 109.0 no
N1 C2 H22 109.3 no
C3 C2 H22 107.6 no
H21 C2 H22 108.2 no
N2 C3 C2 108.6(3) yes
N2 C3 C4 103.5(3) yes
C2 C3 C4 113.8(3) yes
N2 C3 C9 103.3(3) yes
C2 C3 C9 112.6(3) yes
C4 C3 C9 113.9(3) yes
C3 C4 C5 104.9(3) yes
C3 C4 H41 111.3 no
C5 C4 H41 110.0 no
C3 C4 H42 109.0 no
C5 C4 H42 111.8 no
H41 C4 H42 109.8 no
C4 C5 C6 101.2(3) yes
C4 C5 H51 113.5 no
C6 C5 H51 111.6 no
C4 C5 H52 110.1 no
C6 C5 H52 111.3 no
H51 C5 H52 109.1 no
C5 C6 N2 103.9(3) yes
C5 C6 H61 110.2 no
N2 C6 H61 110.8 no
C5 C6 H62 111.0 no
N2 C6 H62 111.1 no
H61 C6 H62 109.8 no
N2 C7 C8 103.6(3) yes
N2 C7 H71 109.8 no
C8 C7 H71 111.4 no
N2 C7 H72 110.0 no
C8 C7 H72 112.2 no
H71 C7 H72 109.7 no
C7 C8 C9 103.1(3) yes
C7 C8 H81 110.9 no
C9 C8 H81 111.1 no
C7 C8 H82 111.3 no
C9 C8 H82 111.2 no
H81 C8 H82 109.1 no
C3 C9 C8 104.5(3) yes
C3 C9 H91 109.7 no
C8 C9 H91 112.1 no
C3 C9 H92 110.6 no
C8 C9 H92 110.0 no
H91 C9 H92 109.9 no
C10 N3 C11 125.0(3) yes
C10 N3 H3 116.2(13) no
C11 N3 H3 116.1(13) no
C12 N4 C15 107.1(3) yes
C12 N4 C16 108.2(2) yes
C15 N4 C16 113.2(3) yes
C12 N4 H4 111.1(14) no
C15 N4 H4 108.1(14) no
C16 N4 H4 109.1(14) no
N3 C10 O3 119.5(3) yes
N3 C10 O4 116.8(3) yes
O3 C10 O4 123.7(3) yes
N3 C11 C12 111.8(3) yes
N3 C11 H111 109.7 no
C12 C11 H111 108.3 no
N3 C11 H112 109.1 no
C12 C11 H112 109.4 no
H111 C11 H112 108.5 no
N4 C12 C11 108.2(3) yes
N4 C12 C13 104.0(3) yes
C11 C12 C13 114.9(3) yes
N4 C12 C18 103.6(3) yes
C11 C12 C18 111.5(3) yes
C13 C12 C18 113.5(3) yes
C12 C13 C14 103.8(3) yes
C12 C13 H131 110.4 no
C14 C13 H131 110.5 no
C12 C13 H132 110.9 no
C14 C13 H132 111.8 no
H131 C13 H132 109.4 no
C13 C14 C15 102.6(3) yes
C13 C14 H141 111.0 no
C15 C14 H141 110.9 no
C13 C14 H142 109.8 no
C15 C14 H142 111.4 no
H141 C14 H142 110.8 no
C14 C15 N4 103.2(3) yes
C14 C15 H151 110.7 no
N4 C15 H151 109.5 no
C14 C15 H152 114.4 no
N4 C15 H152 112.0 no
H151 C15 H152 107.1 no
N4 C16 C17 103.9(3) yes
N4 C16 H161 110.0 no
C17 C16 H161 109.8 no
N4 C16 H162 110.4 no
C17 C16 H162 113.4 no
H161 C16 H162 109.2 no
C16 C17 C18 103.6(3) yes
C16 C17 H171 112.3 no
C18 C17 H171 110.7 no
C16 C17 H172 111.0 no
C18 C17 H172 110.8 no
H171 C17 H172 108.5 no
C12 C18 C17 104.5(3) yes
C12 C18 H181 110.6 no
C17 C18 H181 111.3 no
C12 C18 H182 109.2 no
C17 C18 H182 109.4 no
H181 C18 H182 111.6 no
C19 N5 C20 124.9(3) yes
C19 N5 H5 117.3(13) no
C20 N5 H5 117.0(13) no
C21 N6 C24 106.8(3) yes
C21 N6 C25 107.6(3) yes
C24 N6 C25 113.0(3) yes
C21 N6 H6 110.3(14) no
C24 N6 H6 111.0(14) no
C25 N6 H6 108.1(14) no
N5 C19 O6 113.9(3) yes
N5 C19 O5 120.9(3) yes
O6 C19 O5 125.2(3) yes
N5 C20 C21 110.5(3) yes
N5 C20 H201 109.8 no
C21 C20 H201 108.6 no
N5 C20 H202 109.4 no
C21 C20 H202 108.6 no
H201 C20 H202 109.9 no
C20 C21 N6 107.5(3) yes
C20 C21 C22 113.3(3) yes
N6 C21 C22 104.0(3) yes
C20 C21 C27 112.6(3) yes
N6 C21 C27 103.3(3) yes
C22 C21 C27 114.9(3) yes
C21 C22 C23 104.6(3) yes
C21 C22 H221 110.4 no
C23 C22 H221 110.3 no
C21 C22 H222 109.7 no
C23 C22 H222 112.3 no
H221 C22 H222 109.5 no
C22 C23 C24 102.1(3) yes
C22 C23 H231 111.7 no
C24 C23 H231 111.3 no
C22 C23 H232 111.1 no
C24 C23 H232 112.0 no
H231 C23 H232 108.7 no
C23 C24 N6 103.7(3) yes
C23 C24 H241 109.8 no
N6 C24 H241 110.4 no
C23 C24 H242 111.8 no
N6 C24 H242 110.3 no
H241 C24 H242 110.7 no
N6 C25 C26 104.5(3) yes
N6 C25 H251 108.8 no
C26 C25 H251 109.2 no
N6 C25 H252 112.0 no
C26 C25 H252 112.4 no
H251 C25 H252 109.7 no
C25 C26 C27 102.9(3) yes
C25 C26 H261 110.9 no
C27 C26 H261 112.0 no
C25 C26 H262 110.3 no
C27 C26 H262 111.8 no
H261 C26 H262 108.9 no
C21 C27 C26 105.5(3) yes
C21 C27 H271 109.5 no
C26 C27 H271 110.5 no
C21 C27 H272 110.8 no
C26 C27 H272 111.1 no
H271 C27 H272 109.3 no
C28 N7 C29 123.1(3) yes
C28 N7 H7 116.0(14) no
C29 N7 H7 115.8(14) no
C30 N8 C33 106.6(3) yes
C30 N8 C34 108.4(3) yes
C33 N8 C34 113.4(3) yes
C30 N8 H8 109.9(14) no
C33 N8 H8 108.7(14) no
C34 N8 H8 109.8(14) no
N7 C28 O8 115.4(3) yes
N7 C28 O7 120.6(3) yes
O8 C28 O7 124.0(3) yes
N7 C29 C30 111.4(3) yes
N7 C29 H291 107.0 no
C30 C29 H291 108.6 no
N7 C29 H292 110.7 no
C30 C29 H292 109.1 no
H291 C29 H292 110.0 no
C29 C30 N8 107.3(3) yes
C29 C30 C31 112.9(3) yes
N8 C30 C31 104.8(3) yes
C29 C30 C36 113.6(3) yes
N8 C30 C36 103.7(3) yes
C31 C30 C36 113.6(3) yes
C30 C31 C32 104.2(3) yes
C30 C31 H311 110.5 no
C32 C31 H311 112.0 no
C30 C31 H312 109.9 no
C32 C31 H312 111.7 no
H311 C31 H312 108.5 no
C31 C32 C33 102.3(3) yes
C31 C32 H321 111.0 no
C33 C32 H321 112.1 no
C31 C32 H322 110.8 no
C33 C32 H322 111.9 no
H321 C32 H322 108.6 no
C32 C33 N8 103.2(3) yes
C32 C33 H331 112.2 no
N8 C33 H331 109.9 no
C32 C33 H332 112.1 no
N8 C33 H332 110.9 no
H331 C33 H332 108.5 no
N8 C34 C35 103.5(3) yes
N8 C34 H341 110.8 no
C35 C34 H341 113.0 no
N8 C34 H342 110.4 no
C35 C34 H342 110.3 no
H341 C34 H342 108.7 no
C34 C35 C36 103.7(3) yes
C34 C35 H351 111.0 no
C36 C35 H351 110.9 no
C34 C35 H352 110.0 no
C36 C35 H352 110.9 no
H351 C35 H352 110.2 no
C30 C36 C35 104.4(3) yes
C30 C36 H361 109.5 no
C35 C36 H361 111.3 no
C30 C36 H362 110.9 no
C35 C36 H362 111.0 no
H361 C36 H362 109.6 no
H9 O9 H10 100(5) no
H11 O10 H12 98(5) no
H13 O11 H14 112(5) no
H15 O12 H16 112(5) no
H17 O13 H18 97(6) no
H19 O14 H20 111(5) no

loop_
_geom_bond_atom_site_label_1
_geom_bond_atom_site_label_2
_geom_bond_distance
_geom_bond_publ_flag
N1 C1 1.370(4) yes
N1 C2 1.460(4) yes
N1 H1 0.845(18) no
N2 C3 1.543(4) yes
N2 C6 1.492(5) yes
N2 C7 1.511(4) yes
N2 H2 0.896(18) no
O1 C1 1.281(4) yes
O2 C1 1.272(4) yes
C2 C3 1.525(5) yes
C2 H21 0.971 no
C2 H22 0.971 no
C3 C4 1.539(5) yes
C3 C9 1.537(5) yes
C4 C5 1.525(5) yes
C4 H41 0.973 no
C4 H42 0.961 no
C5 C6 1.527(5) yes
C5 H51 0.973 no
C5 H52 0.970 no
C6 H61 0.970 no
C6 H62 0.980 no
C7 C8 1.511(5) yes
C7 H71 0.979 no
C7 H72 0.972 no
C8 C9 1.516(5) yes
C8 H81 0.975 no
C8 H82 0.958 no
C9 H91 0.966 no
C9 H92 0.971 no
N3 C10 1.371(4) yes
N3 C11 1.435(4) yes
N3 H3 0.867(18) no
N4 C12 1.538(4) yes
N4 C15 1.505(5) yes
N4 C16 1.516(4) yes
N4 H4 0.902(18) no
O3 C10 1.279(4) yes
O4 C10 1.274(4) yes
C11 C12 1.535(5) yes
C11 H111 0.973 no
C11 H112 0.973 no
C12 C13 1.536(5) yes
C12 C18 1.542(5) yes
C13 C14 1.506(5) yes
C13 H131 0.963 no
C13 H132 0.975 no
C14 C15 1.508(5) yes
C14 H141 0.971 no
C14 H142 0.961 no
C15 H151 0.977 no
C15 H152 0.969 no
C16 C17 1.505(5) yes
C16 H161 0.976 no
C16 H162 0.966 no
C17 C18 1.519(5) yes
C17 H171 0.965 no
C17 H172 0.971 no
C18 H181 0.985 no
C18 H182 0.972 no
N5 C19 1.386(5) yes
N5 C20 1.444(4) yes
N5 H5 0.847(18) no
N6 C21 1.552(4) yes
N6 C24 1.501(5) yes
N6 C25 1.499(5) yes
N6 H6 0.877(18) no
O5 C19 1.249(5) yes
O6 C19 1.284(5) yes
C20 C21 1.544(5) yes
C20 H201 0.976 no
C20 H202 0.960 no
C21 C22 1.519(5) yes
C21 C27 1.535(5) yes
C22 C23 1.514(6) yes
C22 H221 0.974 no
C22 H222 0.963 no
C23 C24 1.513(6) yes
C23 H231 0.974 no
C23 H232 0.972 no
C24 H241 0.975 no
C24 H242 0.974 no
C25 C26 1.512(6) yes
C25 H251 0.979 no
C25 H252 0.978 no
C26 C27 1.504(5) yes
C26 H261 0.970 no
C26 H262 0.973 no
C27 H271 0.968 no
C27 H272 0.971 no
N7 C28 1.380(5) yes
N7 C29 1.443(5) yes
N7 H7 0.867(18) no
N8 C30 1.545(4) yes
N8 C33 1.499(5) yes
N8 C34 1.498(5) yes
N8 H8 0.889(18) no
O7 C28 1.249(4) yes
O8 C28 1.284(4) yes
C29 C30 1.544(5) yes
C29 H291 0.967 no
C29 H292 0.974 no
C30 C31 1.517(5) yes
C30 C36 1.540(5) yes
C31 C32 1.517(6) yes
C31 H311 0.973 no
C31 H312 0.972 no
C32 C33 1.516(6) yes
C32 H321 0.970 no
C32 H322 0.970 no
C33 H331 0.969 no
C33 H332 0.974 no
C34 C35 1.514(6) yes
C34 H341 0.962 no
C34 H342 0.976 no
C35 C36 1.517(6) yes
C35 H351 0.964 no
C35 H352 0.973 no
C36 H361 0.960 no
C36 H362 0.968 no
O9 H9 0.836(19) no
O9 H10 0.820(19) no
O10 H11 0.835(19) no
O10 H12 0.823(19) no
O11 H13 0.848(19) no
O11 H14 0.824(19) no
O12 H15 0.849(19) no
O12 H16 0.843(19) no
O13 H17 0.829(19) no
O13 H18 0.823(19) no
O14 H19 0.844(19) no
O14 H20 0.835(19) no

loop_
_geom_hbond_atom_site_label_D
_geom_hbond_atom_site_label_H
_geom_hbond_atom_site_label_A
_geom_hbond_site_symmetry_A
_geom_hbond_angle_DHA
_geom_hbond_distance_DH
_geom_hbond_distance_HA
_geom_hbond_distance_DA
_geom_hbond_publ_flag
N1 H1 O4 2_564 177(3) 0.845 2.172 3.016(5) yes
N2 H2 O8 1_545 162(2) 0.896 1.761 2.627(5) yes
N2 H2 C28 1_545 155.4(18) 0.896 2.562 3.397(5) yes
C2 H22 O12 2_564 140.16(10) 0.971 2.580 3.383(5) yes
N3 H3 O2 2_465 176(3) 0.867 2.118 2.983(5) yes
N4 H4 O1 . 171(2) 0.902 1.757 2.651(5) yes
N4 H4 C1 . 155.4(18) 0.902 2.506 3.348(5) yes
C15 H151 O2 . 136.07(10) 0.977 2.517 3.291(5) yes
N5 H5 O11 . 144(3) 0.847 2.239 2.969(5) yes
N6 H6 O3 . 167.4(20) 0.877 1.921 2.783(5) yes
N6 H6 O4 . 130.7(17) 0.877 2.498 3.141(5) yes
N6 H6 C10 . 158.6(18) 0.877 2.502 3.333(5) yes
C23 H232 O12 1_655 164.16(12) 0.972 2.553 3.498(5) yes
C24 H241 O4 . 128.44(11) 0.975 2.440 3.140(5) yes
N7 H7 O14 . 146(2) 0.867 2.140 2.900(5) yes
N8 H8 O6 . 171(2) 0.889 1.745 2.626(5) yes
C33 H332 C28 2_474 162.58(13) 0.974 2.562 3.502(5) yes
C34 H342 O14 2_474 153.00(12) 0.976 2.493 3.392(5) yes
C35 H351 O13 . 164.69(13) 0.964 2.528 3.468(5) yes
O9 H9 O2 . 163(5) 0.836 2.098 2.907(5) yes
O9 H10 O3 . 166(5) 0.820 2.123 2.924(5) yes
O10 H11 O9 . 163(5) 0.835 2.172 2.981(5) yes
O10 H12 O1 2_564 169(6) 0.823 2.080 2.892(5) yes
O11 H13 O10 . 174(5) 0.848 2.051 2.896(5) yes
O11 H14 O8 2_574 160(5) 0.824 1.928 2.715(5) yes
O12 H15 O4 . 160(5) 0.849 1.963 2.776(5) yes
O12 H16 O5 . 175(5) 0.843 1.898 2.739(5) yes
O13 H17 O5 . 149(5) 0.829 2.396 3.136(5) yes
O13 H18 O7 2_475 162(6) 0.823 1.934 2.729(5) yes
O14 H19 O13 . 169(5) 0.844 2.024 2.856(5) yes
O14 H20 O6 2_475 163(5) 0.835 1.914 2.724(5) yes
